data_7204115
loop_
_publ_author_name
'Mizuno, Masagi'
'Kokubo, Hisashi'
'Honda, Kazumasa'

_publ_section_title
;
 Preparation, structure and conduction properties of SeCN-containing
 mixed anion TTF conductors
;
_journal_issue 9
_journal_name_full 'Journal of Materials Chemistry'
_journal_page_first 2192
_journal_paper_doi 10.1039/b101864g
_journal_volume 11
_journal_year 2001
_chemical_formula_moiety '(C6 H4 S4)1 0.69+, (C N Se)0.26 -, Cl0.43 -'
_chemical_formula_sum 'C6.26 H4 Cl0.43 N0.26 S4 Se0.26'
_chemical_formula_weight 246.88
_space_group_IT_number 136
_symmetry_cell_setting tetragonal
_symmetry_Int_Tables_number 136
_symmetry_space_group_name_Hall '-P 4n 2n'
_symmetry_space_group_name_H-M 'P 42/m n m'
_audit_creation_date 'Thu Feb  9 19:09:32 2001'
_audit_creation_method 'from TEXRAY.INF file'
_audit_update_record '20-Apr-2001 Updated by K. Honda'
_cell_angle_alpha 90
_cell_angle_beta 90
_cell_angle_gamma 90
_cell_formula_units_Z 2.00
_cell_length_a 11.2031(6)
_cell_length_b 11.2031(6)
_cell_length_c 3.6001(3)
_cell_measurement_reflns_used 20
_cell_measurement_temperature 300
_cell_measurement_theta_max 19.59
_cell_measurement_theta_min 17.48
_cell_volume 451.85(5)
_computing_cell_refinement 'CAD4 diffractometer control (Enraf-Nonius, 1989)'
_computing_data_collection 'CAD4 diffractometer control (Enraf-Nonius, 1989)'
_computing_data_reduction 'TEXSAN PROCESS'
_computing_molecular_graphics 'ORTEP II (Johnson, 1976)'
_computing_publication_material 'TEXSAN FINISH'
_computing_structure_refinement 'TEXSAN LS'
_computing_structure_solution SHELXS86(Sheldrick,1985)
_diffrn_ambient_temperature 300
_diffrn_measurement_device 'Nonius CAD4'
_diffrn_measurement_method \w
_diffrn_orient_matrix_UB_11 0.01135
_diffrn_orient_matrix_UB_12 -0.05690
_diffrn_orient_matrix_UB_13 -0.21136
_diffrn_orient_matrix_UB_21 0.00915
_diffrn_orient_matrix_UB_22 0.06888
_diffrn_orient_matrix_UB_23 -0.17473
_diffrn_orient_matrix_UB_31 0.08814
_diffrn_orient_matrix_UB_32 0.00016
_diffrn_orient_matrix_UB_33 0.04542
_diffrn_radiation_detector 'scintillation counter'
_diffrn_radiation_monochromator graphite
_diffrn_radiation_source 'Nonius sealed tube'
_diffrn_radiation_type 'Mo K\a'
_diffrn_radiation_wavelength 0.7107
_diffrn_reflns_av_R_equivalents 0.0279
_diffrn_reflns_av_sigmaI/netI 0.082
_diffrn_reflns_limit_h_max 15
_diffrn_reflns_limit_h_min 0
_diffrn_reflns_limit_k_max 15
_diffrn_reflns_limit_k_min 0
_diffrn_reflns_limit_l_max 5
_diffrn_reflns_limit_l_min 0
_diffrn_reflns_number 857
_diffrn_reflns_reduction_process 'Lp corrections applied'
_diffrn_reflns_theta_full 78.5
_diffrn_reflns_theta_max 30.0
_diffrn_reflns_theta_min 1.5
_diffrn_standards_decay_% -0.06
_diffrn_standards_interval_time 120
_diffrn_standards_number 3
_exptl_absorpt_coefficient_mu 2.1542
_exptl_absorpt_correction_T_max 0.998
_exptl_absorpt_correction_T_min 0.868
_exptl_absorpt_correction_type empirical
_exptl_absorpt_process_details '\y scans(North,Phillips & Mathews,1968)'
_exptl_crystal_colour black
_exptl_crystal_density_diffrn 1.814
_exptl_crystal_density_meas 1.800
_exptl_crystal_density_method 'flotation in ZnCl~2~ aqueous solution'
_exptl_crystal_description block
_exptl_crystal_F_000 247.06
_exptl_crystal_size_max 0.37
_exptl_crystal_size_mid 0.30
_exptl_crystal_size_min 0.17
_refine_diff_density_max 0.77310
_refine_diff_density_min -0.26300
_refine_ls_extinction_coef 0.00000
_refine_ls_extinction_method none
_refine_ls_goodness_of_fit_ref 4.043
_refine_ls_hydrogen_treatment refall
_refine_ls_matrix_type full
_refine_ls_number_constraints 30
_refine_ls_number_parameters 22
_refine_ls_number_reflns 258
_refine_ls_number_restraints 0
_refine_ls_R_factor_all 0.1261
_refine_ls_R_factor_gt 0.0815
_refine_ls_shift/su_max 0.00009
_refine_ls_structure_factor_coef F
_refine_ls_weighting_details 'w = 1/[\s^2^(Fo) + 0.00010|Fo|^2^]'
_refine_ls_weighting_scheme calc
_refine_ls_wR_factor_all 0.1086
_refine_ls_wR_factor_ref 0.1063
_reflns_number_gt 258
_reflns_number_total 400
_reflns_threshold_expression >1.0sigma(I)
_cod_data_source_file b101864g.txt
_cod_data_source_block MIZUNO7#1_971020_50-26-0.8
_cod_original_cell_volume 451.85(4)
_cod_original_sg_symbol_Hall ' -P 4n 2n'
_cod_original_sg_symbol_H-M 'P 42/m n m '
_cod_database_code 7204115

loop_
_symmetry_equiv_pos_as_xyz
'   +x,   +y,   +z'
'   -x,   -y,   +z'
1/2+x,1/2-y,1/2+z
1/2-x,1/2+y,1/2+z
'   +y,   +x,   +z'
'   -y,   -x,   +z'
1/2+y,1/2-x,1/2+z
1/2-y,1/2+x,1/2+z
'   -x,   -y,   -z'
'   +x,   +y,   -z'
1/2-x,1/2+y,1/2-z
1/2+x,1/2-y,1/2-z
'   -y,   -x,   -z'
'   +y,   +x,   -z'
1/2-y,1/2+x,1/2-z
1/2+y,1/2-x,1/2-z

loop_
_atom_site_aniso_label
_atom_site_aniso_U_11
_atom_site_aniso_U_22
_atom_site_aniso_U_33
_atom_site_aniso_U_12
_atom_site_aniso_U_13
_atom_site_aniso_U_23
S1 0.066(2) 0.049(2) 0.061(2) -0.002(2) 0.0000 0.0000
C1 0.045(5) 0.0447 0.038(9) -0.010(6) 0.0000 0.0000
C2 0.076(9) 0.061(8) 0.07(1) 0.018(7) 0.0000 0.0000

loop_
_atom_site_label
_atom_site_fract_x
_atom_site_fract_y
_atom_site_fract_z
_atom_site_U_iso_or_equiv
_atom_site_thermal_displace_type
_atom_site_calc_flag
_atom_site_calc_attached_atom
_atom_site_occupancy
_atom_site_refinement_flags
Cl1 0.0000 0.5000 0.0000 0.045(3) Uiso d . 0.114 P
Cl2 0.0000 0.5000 0.2500 0.045(3) Uiso d . 0.101 P
S1 0.0100(3) 0.8061(3) 0.0000 0.0584(9) Uani d . 1.0 S
C1 0.0412(9) 0.9588 0.0000 0.042(2) Uani d . 1.0 S
C2 0.158(1) 0.760(1) 0.0000 0.069(5) Uani d . 1.0 S
C11 0.0000 0.5000 0.0000 0.0451 Uiso d . 0.069 P
C12 0.0000 0.5000 0.2500 0.0446 Uiso d . 0.061 P
H1 0.16(1) 0.665(10) 0.0000 0.07(3) Uiso d . 1.0 S

loop_
_atom_type_symbol
_atom_type_oxidation_number
_atom_type_number_in_cell
_atom_type_scat_dispersion_real
_atom_type_scat_dispersion_imag
_atom_type_scat_source
Cl 0 0.86 0.148 0.159
;International Tables for Crystallography
(1992, Vol. C, Tables 4.2.6.8 and 6.1.1.1)
;
S 0 8 0.125 0.123
;International Tables for Crystallography
(1992, Vol. C, Tables 4.2.6.8 and 6.1.1.1)
;
C 0 12 0.003 0.002
;International Tables for Crystallography
(1992, Vol. C, Tables 4.2.6.8 and 6.1.1.1)
;
H 0 8 0.000 0.000
;International Tables for Crystallography
(1992, Vol. C, Table 6.1.1.2)
;

loop_
_geom_angle_atom_site_label_1
_geom_angle_atom_site_label_2
_geom_angle_atom_site_label_3
_geom_angle
_geom_angle_site_symmetry_1
_geom_angle_site_symmetry_2
_geom_angle_site_symmetry_3
_geom_angle_publ_flag
C1 S1 C2 95.9(6) 1_555 1_555 1_555 yes
S1 C1 S1 113.0(8) 1_555 1_555 6_665 yes
S1 C1 C1 123.5(4) 1_555 1_555 2_575 yes
S1 C2 C2 117.5(5) 1_555 1_555 6_665 yes
S1 C2 H1 108(6) 1_555 1_555 1_555 no
C2 C2 H1 134(6) 6_665 1_555 1_555 no

loop_
_geom_bond_atom_site_label_1
_geom_bond_atom_site_label_2
_geom_bond_distance
_geom_bond_site_symmetry_1
_geom_bond_site_symmetry_2
_geom_bond_publ_flag
S1 C1 1.746(4) 1_555 1_555 yes
S1 C2 1.73(1) 1_555 1_555 yes
C1 C1 1.31(1) 1_555 2_575 yes
C2 C2 1.31(3) 1_555 6_665 yes
C2 H1 1.1(1) 1_555 1_555 yes
